data_2220752
loop_
_publ_author_name
'Guo, Wen-Yan'
'Dong, Gui-Ying'

_publ_section_title
;[3,3'-Bis(1-naphthylmethyl)-1,1'-(2,2'-oxydiethylene)bis(imidazol-2-ylidene)]mercury(II)
 bis(hexafluoridophosphate) acetonitrile solvate
;
_journal_coeditor_code CV2505
_journal_issue 2
_journal_name_full 'Acta Crystallographica Section E'
_journal_page_first m217
_journal_paper_doi 10.1107/S1600536809001743
_journal_volume 65
_journal_year 2009
_chemical_formula_iupac '[Hg (C32 H30 N4O)] (P F6)2, C2 H3 N'
_chemical_formula_moiety 'C32 H30 Hg N4 O 2+, 2(P F6 -), C2 H3 N'
_chemical_formula_sum 'C34 H33 F12 Hg N5 O P2'
_chemical_formula_weight 1018.18
_chemical_name_systematic
;
[3,3'-Bis(1-naphthylmethyl)-1,1'-(2,2'-oxydiethylene)bis(imidazol-2-
ylidene)]mercury(II) bis(hexafluoridophosphate) acetonitrile solvate
;
_space_group_IT_number 14
_symmetry_cell_setting monoclinic
_symmetry_space_group_name_Hall '-P 2yn'
_symmetry_space_group_name_H-M 'P 1 21/n 1'
_atom_sites_solution_hydrogens geom
_atom_sites_solution_primary direct
_atom_sites_solution_secondary difmap
_audit_creation_method SHELXL
_cell_angle_alpha 90.00
_cell_angle_beta 92.837(5)
_cell_angle_gamma 90.00
_cell_formula_units_Z 4
_cell_length_a 9.204(2)
_cell_length_b 11.433(3)
_cell_length_c 35.922(10)
_cell_measurement_reflns_used 857
_cell_measurement_temperature 293(2)
_cell_measurement_theta_max 22.32
_cell_measurement_theta_min 2.26
_cell_volume 3775.4(17)
_computing_cell_refinement 'SAINT (Bruker, 1999)'
_computing_data_collection 'SMART (Bruker, 1998)'
_computing_data_reduction 'SAINT (Bruker, 1999)'
_computing_molecular_graphics 'SHELXTL (Sheldrick, 2008)'
_computing_publication_material 'SHELXTL (Sheldrick, 2008)'
_computing_structure_refinement 'SHELXL97 (Sheldrick, 2008)'
_computing_structure_solution 'SHELXS97 (Sheldrick, 2008)'
_diffrn_ambient_temperature 293(2)
_diffrn_measured_fraction_theta_full 0.999
_diffrn_measured_fraction_theta_max 0.994
_diffrn_measurement_device_type 'Bruker SMART CCD area-detector'
_diffrn_measurement_method '\f and \w'
_diffrn_radiation_monochromator graphite
_diffrn_radiation_source 'fine-focus sealed tube'
_diffrn_radiation_type MoK\a
_diffrn_radiation_wavelength 0.71073
_diffrn_reflns_av_R_equivalents 0.0622
_diffrn_reflns_av_sigmaI/netI 0.0775
_diffrn_reflns_limit_h_max 11
_diffrn_reflns_limit_h_min -11
_diffrn_reflns_limit_k_max 13
_diffrn_reflns_limit_k_min -14
_diffrn_reflns_limit_l_max 28
_diffrn_reflns_limit_l_min -44
_diffrn_reflns_number 21427
_diffrn_reflns_theta_full 25.00
_diffrn_reflns_theta_max 26.42
_diffrn_reflns_theta_min 2.26
_exptl_absorpt_coefficient_mu 4.257
_exptl_absorpt_correction_T_max 0.5896
_exptl_absorpt_correction_T_min 0.4484
_exptl_absorpt_correction_type multi-scan
_exptl_absorpt_process_details '(SADABS; Sheldrick, 1996)'
_exptl_crystal_colour white
_exptl_crystal_density_diffrn 1.791
_exptl_crystal_density_method 'not measured'
_exptl_crystal_description block
_exptl_crystal_F_000 1992
_exptl_crystal_size_max 0.18
_exptl_crystal_size_mid 0.16
_exptl_crystal_size_min 0.12
_refine_diff_density_max 0.824
_refine_diff_density_min -1.458
_refine_ls_extinction_method none
_refine_ls_goodness_of_fit_ref 1.118
_refine_ls_hydrogen_treatment constr
_refine_ls_matrix_type full
_refine_ls_number_parameters 552
_refine_ls_number_reflns 7729
_refine_ls_number_restraints 108
_refine_ls_restrained_S_all 1.121
_refine_ls_R_factor_all 0.0918
_refine_ls_R_factor_gt 0.0539
_refine_ls_shift/su_max 0.001
_refine_ls_shift/su_mean 0.000
_refine_ls_structure_factor_coef Fsqd
_refine_ls_weighting_details 'calc w=1/[\s^2^(Fo^2^)+(0.0346P)^2^+0.5948P] where P=(Fo^2^+2Fc^2^)/3'
_refine_ls_weighting_scheme calc
_refine_ls_wR_factor_gt 0.0916
_refine_ls_wR_factor_ref 0.1007
_reflns_number_gt 5450
_reflns_number_total 7729
_reflns_threshold_expression I>2\s(I)
_cod_data_source_file cv2505.cif
_cod_data_source_block I
_cod_depositor_comments
;
The following automatic conversions were performed:
'_symmetry_cell_setting' value 'Monoclinic' changed to 'monoclinic'
according to '/home/saulius/struct/CIF-dictionaries/cif_core.dic'
dictionary named 'cif_core.dic' version 2.4.1 from 2010-06-29.

Automatic conversion script
Id: cif_fix_enum 1527 2010-12-29 10:47:43Z saulius 

The following automatic conversions were performed:

'_symmetry_cell_setting' value 'Monoclinic' changed to 'monoclinic'
according to /home/saulius/struct/CIF-dictionaries/cif_core.dic
dictionary named 'cif_core.dic' version 2.4.1 from 2010-06-29.

Automatic conversion script
Id: cif_fix_values 1715 2011-07-08 13:25:40Z adriana 
;
_cod_original_cell_volume 3775.7(17)
_cod_original_sg_symbol_H-M 'P 21/n'
_cod_database_code 2220752
_cod_database_fobs_code 2220752

loop_
_symmetry_equiv_pos_as_xyz
'x, y, z'
'-x+1/2, y+1/2, -z+1/2'
'-x, -y, -z'
'x-1/2, -y-1/2, z-1/2'

loop_
_atom_site_type_symbol
_atom_site_label
_atom_site_fract_x
_atom_site_fract_y
_atom_site_fract_z
_atom_site_U_iso_or_equiv
_atom_site_adp_type
_atom_site_calc_flag
_atom_site_refinement_flags
_atom_site_occupancy
_atom_site_disorder_assembly
_atom_site_disorder_group
Hg Hg1 0.78607(3) 0.22825(2) 0.087425(8) 0.04048(10) Uani d . 1 . .
N N1 0.6181(6) 0.4642(5) 0.09040(16) 0.0405(14) Uani d . 1 . .
N N2 0.7257(6) 0.4380(5) 0.03912(17) 0.0446(14) Uani d . 1 . .
N N3 0.8152(6) -0.0190(5) 0.06247(17) 0.0456(15) Uani d . 1 . .
N N4 0.9815(6) 0.0114(4) 0.10573(16) 0.0400(14) Uani d . 1 . .
O O1 0.7511(5) 0.1912(4) 0.01725(14) 0.0562(14) Uani d . 1 . .
C C1 0.7067(7) 0.3919(6) 0.07289(18) 0.0356(15) Uani d . 1 . .
C C2 0.8659(7) 0.0599(5) 0.08832(19) 0.0364(16) Uani d . 1 . .
C C3 0.5818(8) 0.5568(6) 0.0675(2) 0.053(2) Uani d . 1 . .
H H3 0.5218 0.6193 0.0730 0.063 Uiso calc R 1 . .
C C4 0.6487(8) 0.5400(6) 0.0362(2) 0.055(2) Uani d . 1 . .
H H4 0.6439 0.5894 0.0156 0.066 Uiso calc R 1 . .
C C5 0.5474(7) 0.4420(6) 0.1255(2) 0.0472(18) Uani d . 1 . .
H H5A 0.4552 0.4033 0.1198 0.057 Uiso calc R 1 . .
H H5B 0.5264 0.5167 0.1369 0.057 Uiso calc R 1 . .
C C6 0.6331(7) 0.3695(6) 0.15335(19) 0.0401(16) Uani d . 1 . .
C C7 0.5962(8) 0.2543(6) 0.1577(2) 0.0507(19) Uani d . 1 . .
H H7 0.5226 0.2219 0.1423 0.061 Uiso calc R 1 . .
C C8 0.6666(9) 0.1856(7) 0.1845(2) 0.059(2) Uani d . 1 . .
H H8 0.6406 0.1074 0.1868 0.071 Uiso calc R 1 . .
C C9 0.7719(9) 0.2303(8) 0.2072(2) 0.064(2) Uani d . 1 . .
H H9 0.8177 0.1824 0.2251 0.077 Uiso calc R 1 . .
C C10 0.8150(7) 0.3472(7) 0.2046(2) 0.051(2) Uani d . 1 . .
C C11 0.7459(7) 0.4197(6) 0.1767(2) 0.0437(17) Uani d . 1 . .
C C12 0.7841(8) 0.5398(7) 0.1752(3) 0.062(2) Uani d . 1 . .
H H12 0.7393 0.5886 0.1574 0.075 Uiso calc R 1 . .
C C13 0.8879(10) 0.5835(9) 0.2004(3) 0.083(3) Uani d . 1 . .
H H13 0.9133 0.6621 0.1993 0.100 Uiso calc R 1 . .
C C14 0.9563(11) 0.5114(11) 0.2276(3) 0.093(4) Uani d . 1 . .
H H14 1.0252 0.5429 0.2446 0.111 Uiso calc R 1 . .
C C15 0.9225(9) 0.3971(10) 0.2293(3) 0.077(3) Uani d . 1 . .
H H15 0.9707 0.3499 0.2471 0.093 Uiso calc R 1 . .
C C16 0.8153(8) 0.3898(7) 0.0104(2) 0.056(2) Uani d . 1 . .
H H16A 0.9099 0.3698 0.0218 0.068 Uiso calc R 1 . .
H H16B 0.8301 0.4498 -0.0081 0.068 Uiso calc R 1 . .
C C17 0.7529(10) 0.2839(7) -0.0088(2) 0.065(2) Uani d . 1 . .
H H17A 0.6549 0.3001 -0.0186 0.077 Uiso calc R 1 . .
H H17B 0.8116 0.2625 -0.0294 0.077 Uiso calc R 1 . .
C C18 0.7271(9) 0.0771(7) 0.0039(2) 0.063(2) Uani d . 1 . .
H H18A 0.8134 0.0488 -0.0076 0.076 Uiso calc R 1 . .
H H18B 0.6473 0.0771 -0.0148 0.076 Uiso calc R 1 . .
C C19 0.6917(8) -0.0015(7) 0.0353(3) 0.066(3) Uani d . 1 . .
H H19A 0.6106 0.0314 0.0480 0.080 Uiso calc R 1 . .
H H19B 0.6612 -0.0769 0.0252 0.080 Uiso calc R 1 . .
C C20 0.8994(8) -0.1176(6) 0.0652(2) 0.058(2) Uani d . 1 . .
H H20 0.8875 -0.1850 0.0509 0.069 Uiso calc R 1 . .
C C21 1.0027(8) -0.0991(6) 0.0926(2) 0.052(2) Uani d . 1 . .
H H21 1.0745 -0.1515 0.1009 0.062 Uiso calc R 1 . .
C C22 1.0724(7) 0.0685(5) 0.13471(18) 0.0384(16) Uani d . 1 . .
H H22A 1.0608 0.1525 0.1320 0.046 Uiso calc R 1 . .
H H22B 1.1733 0.0502 0.1307 0.046 Uiso calc R 1 . .
C C23 1.0407(7) 0.0353(6) 0.1741(2) 0.0405(17) Uani d . 1 . .
C C24 0.9391(8) -0.0466(6) 0.1815(2) 0.052(2) Uani d . 1 . .
H H24 0.8897 -0.0861 0.1621 0.063 Uiso calc R 1 . .
C C25 0.9092(10) -0.0711(7) 0.2189(3) 0.068(3) Uani d . 1 . .
H H25 0.8407 -0.1281 0.2238 0.082 Uiso calc R 1 . .
C C26 0.9761(10) -0.0150(8) 0.2475(3) 0.072(3) Uani d . 1 . .
H H26 0.9535 -0.0326 0.2718 0.087 Uiso calc R 1 . .
C C27 1.0806(9) 0.0706(8) 0.2406(2) 0.060(2) Uani d . 1 . .
C C28 1.1169(7) 0.0954(6) 0.2036(2) 0.0460(18) Uani d . 1 . .
C C29 1.2233(8) 0.1818(7) 0.1976(2) 0.060(2) Uani d . 1 . .
H H29 1.2519 0.1968 0.1736 0.072 Uiso calc R 1 . .
C C30 1.2843(9) 0.2434(8) 0.2272(3) 0.079(3) Uani d . 1 . .
H H30 1.3532 0.3006 0.2229 0.095 Uiso calc R 1 . .
C C31 1.2465(12) 0.2229(11) 0.2629(3) 0.099(4) Uani d . 1 . .
H H31 1.2874 0.2675 0.2824 0.118 Uiso calc R 1 . .
C C32 1.1476(11) 0.1357(10) 0.2701(3) 0.086(3) Uani d . 1 . .
H H32 1.1251 0.1199 0.2946 0.103 Uiso calc R 1 . .
P P1 0.2485(2) 0.25046(17) 0.05306(6) 0.0565(6) Uani d . 1 . .
F F1 0.0984(6) 0.2867(5) 0.07142(18) 0.1065(19) Uani d . 1 . .
F F2 0.2972(6) 0.3825(4) 0.05426(15) 0.0916(17) Uani d . 1 . .
F F3 0.3110(7) 0.2339(5) 0.09374(17) 0.121(2) Uani d . 1 . .
F F4 0.1948(7) 0.1215(4) 0.05251(18) 0.121(2) Uani d . 1 . .
F F5 0.1711(8) 0.2736(6) 0.01355(16) 0.126(2) Uani d . 1 . .
F F6 0.3852(7) 0.2175(6) 0.0336(3) 0.168(4) Uani d . 1 . .
P P2 0.4756(3) 0.85219(19) 0.12903(7) 0.0684(7) Uani d D 1 . .
F F7 0.4630(11) 0.7192(5) 0.1395(2) 0.098(4) Uani d PDU 0.676(17) A 1
F F8 0.5350(14) 0.8758(9) 0.1705(2) 0.142(6) Uani d PDU 0.676(17) A 1
F F9 0.3183(8) 0.8715(10) 0.1421(4) 0.160(7) Uani d PDU 0.676(17) A 1
F F10 0.4176(16) 0.8252(9) 0.0891(2) 0.162(7) Uani d PDU 0.676(17) A 1
F F11 0.6340(8) 0.8292(11) 0.1181(4) 0.167(7) Uani d PDU 0.676(17) A 1
F F12 0.4887(16) 0.9829(5) 0.1198(3) 0.170(7) Uani d PDU 0.676(17) A 1
F F7' 0.580(2) 0.779(2) 0.1544(7) 0.25(2) Uani d PDU 0.324(17) A 2
F F8' 0.390(3) 0.8943(16) 0.1622(5) 0.136(12) Uani d PDU 0.324(17) A 2
F F9' 0.372(2) 0.7449(17) 0.1231(6) 0.213(19) Uani d PDU 0.324(17) A 2
F F10' 0.558(2) 0.8116(14) 0.0936(5) 0.118(11) Uani d PDU 0.324(17) A 2
F F11' 0.579(2) 0.9594(16) 0.1324(6) 0.137(12) Uani d PDU 0.324(17) A 2
F F12' 0.370(2) 0.925(2) 0.1017(6) 0.154(13) Uani d PDU 0.324(17) A 2
N N5 -0.0008(12) 0.5965(9) 0.0750(3) 0.119(4) Uani d . 1 . .
C C33 0.0674(11) 0.5635(10) 0.1002(4) 0.093(4) Uani d . 1 . .
C C34 0.1418(12) 0.5175(13) 0.1326(4) 0.151(6) Uani d . 1 . .
H H34A 0.1599 0.5791 0.1503 0.226 Uiso calc R 1 . .
H H34B 0.2326 0.4841 0.1259 0.226 Uiso calc R 1 . .
H H34C 0.0831 0.4582 0.1433 0.226 Uiso calc R 1 . .

loop_
_atom_site_aniso_label
_atom_site_aniso_U_11
_atom_site_aniso_U_22
_atom_site_aniso_U_33
_atom_site_aniso_U_12
_atom_site_aniso_U_13
_atom_site_aniso_U_23
Hg1 0.04380(15) 0.03932(15) 0.03823(15) 0.00852(13) 0.00125(10) 0.00183(15)
N1 0.042(3) 0.040(3) 0.040(4) 0.007(3) 0.000(3) 0.001(3)
N2 0.053(4) 0.043(3) 0.038(4) 0.002(3) 0.002(3) 0.010(3)
N3 0.047(3) 0.045(4) 0.044(4) 0.002(3) -0.001(3) -0.006(3)
N4 0.039(3) 0.036(3) 0.045(4) 0.004(2) 0.000(3) 0.002(3)
O1 0.080(4) 0.049(3) 0.038(3) 0.005(3) -0.003(3) -0.004(2)
C1 0.038(4) 0.045(4) 0.023(4) 0.004(3) -0.006(3) 0.006(3)
C2 0.036(4) 0.035(4) 0.038(4) -0.001(3) 0.003(3) 0.004(3)
C3 0.064(5) 0.038(4) 0.055(5) 0.011(3) 0.004(4) 0.012(4)
C4 0.067(5) 0.052(5) 0.047(5) 0.009(4) 0.004(4) 0.020(4)
C5 0.045(4) 0.045(4) 0.052(5) 0.015(3) 0.007(4) -0.005(4)
C6 0.040(4) 0.047(4) 0.034(4) 0.013(3) 0.006(3) -0.003(3)
C7 0.058(4) 0.043(5) 0.051(5) -0.002(3) 0.012(4) -0.007(4)
C8 0.071(5) 0.043(4) 0.065(6) 0.005(4) 0.013(5) 0.006(4)
C9 0.062(5) 0.069(6) 0.062(6) 0.029(5) 0.015(4) 0.019(5)
C10 0.034(4) 0.076(6) 0.043(5) 0.015(4) 0.001(3) -0.004(4)
C11 0.045(4) 0.053(5) 0.034(4) 0.010(3) 0.010(3) -0.002(4)
C12 0.061(5) 0.055(5) 0.071(6) -0.003(4) 0.009(5) -0.006(5)
C13 0.070(6) 0.085(7) 0.096(9) -0.028(5) 0.020(6) -0.039(6)
C14 0.073(7) 0.138(10) 0.065(8) -0.012(7) -0.010(6) -0.047(7)
C15 0.059(6) 0.112(8) 0.060(6) 0.017(5) -0.006(5) -0.019(6)
C16 0.061(5) 0.058(5) 0.051(5) 0.002(4) 0.014(4) 0.018(4)
C17 0.085(6) 0.070(6) 0.039(5) 0.025(5) 0.006(4) 0.010(5)
C18 0.072(6) 0.063(6) 0.053(6) 0.004(4) -0.020(5) -0.009(5)
C19 0.057(5) 0.057(5) 0.083(7) -0.001(4) -0.021(5) -0.016(5)
C20 0.069(5) 0.039(4) 0.065(6) 0.009(4) 0.000(5) -0.013(4)
C21 0.060(5) 0.038(4) 0.057(5) 0.015(3) -0.003(4) -0.004(4)
C22 0.039(4) 0.040(4) 0.036(4) 0.003(3) -0.002(3) 0.002(3)
C23 0.045(4) 0.036(4) 0.042(4) 0.011(3) 0.011(3) 0.014(3)
C24 0.054(5) 0.047(4) 0.056(5) 0.012(4) 0.011(4) 0.010(4)
C25 0.075(6) 0.061(6) 0.070(7) 0.013(4) 0.025(5) 0.024(5)
C26 0.083(7) 0.096(7) 0.041(6) 0.033(6) 0.024(5) 0.031(5)
C27 0.057(5) 0.090(6) 0.035(5) 0.035(5) 0.011(4) 0.010(5)
C28 0.037(4) 0.062(5) 0.039(5) 0.016(3) 0.001(3) 0.001(4)
C29 0.046(4) 0.081(6) 0.052(5) -0.001(4) 0.001(4) -0.008(5)
C30 0.061(5) 0.101(7) 0.074(7) 0.006(5) -0.015(5) -0.031(6)
C31 0.086(7) 0.149(11) 0.058(7) 0.038(7) -0.028(6) -0.054(7)
C32 0.081(7) 0.142(10) 0.034(5) 0.047(7) 0.001(5) -0.001(6)
P1 0.0708(13) 0.0512(15) 0.0477(12) -0.0113(10) 0.0043(10) 0.0032(10)
F1 0.093(4) 0.110(4) 0.119(5) 0.002(3) 0.026(4) 0.010(4)
F2 0.134(5) 0.059(3) 0.081(4) -0.030(3) -0.003(3) 0.009(3)
F3 0.151(6) 0.117(5) 0.088(5) -0.046(4) -0.053(4) 0.043(4)
F4 0.188(6) 0.060(3) 0.120(5) -0.041(4) 0.051(5) -0.020(3)
F5 0.150(6) 0.161(6) 0.066(4) -0.056(4) -0.020(4) 0.025(4)
F6 0.110(5) 0.127(5) 0.277(11) 0.016(4) 0.108(6) 0.001(6)
P2 0.0722(15) 0.0515(15) 0.0814(19) 0.0090(11) 0.0026(14) -0.0021(13)
F7 0.128(9) 0.046(5) 0.121(9) 0.015(5) 0.034(7) -0.006(5)
F8 0.202(15) 0.134(10) 0.085(8) -0.020(9) -0.058(9) -0.010(7)
F9 0.091(8) 0.187(13) 0.202(17) 0.079(8) -0.004(9) -0.024(12)
F10 0.267(19) 0.130(10) 0.080(8) 0.018(12) -0.080(10) -0.015(7)
F11 0.083(8) 0.218(16) 0.204(17) -0.027(8) 0.053(9) 0.003(13)
F12 0.32(2) 0.051(6) 0.136(11) -0.031(8) -0.061(12) 0.013(6)
F7' 0.21(3) 0.21(3) 0.32(4) 0.08(3) -0.04(3) 0.11(3)
F8' 0.15(2) 0.16(2) 0.10(2) 0.067(19) 0.042(18) -0.009(16)
F9' 0.16(3) 0.18(3) 0.31(4) -0.11(2) 0.05(3) 0.01(3)
F10' 0.113(18) 0.072(13) 0.18(3) -0.033(13) 0.078(17) -0.066(15)
F11' 0.14(2) 0.16(2) 0.11(2) -0.084(18) -0.024(16) -0.043(17)
F12' 0.128(19) 0.19(3) 0.14(2) 0.061(19) -0.023(17) 0.02(2)
N5 0.136(9) 0.095(7) 0.127(10) 0.007(7) 0.004(8) -0.008(7)
C33 0.060(7) 0.101(9) 0.117(11) 0.010(6) -0.003(7) -0.043(8)
C34 0.081(8) 0.253(17) 0.116(12) 0.056(10) -0.013(8) -0.055(12)

loop_
_atom_type_symbol
_atom_type_description
_atom_type_scat_dispersion_real
_atom_type_scat_dispersion_imag
_atom_type_scat_source
C C 0.0033 0.0016 'International Tables Vol C Tables 4.2.6.8 and 6.1.1.4'
H H 0.0000 0.0000 'International Tables Vol C Tables 4.2.6.8 and 6.1.1.4'
N N 0.0061 0.0033 'International Tables Vol C Tables 4.2.6.8 and 6.1.1.4'
O O 0.0106 0.0060 'International Tables Vol C Tables 4.2.6.8 and 6.1.1.4'
F F 0.0171 0.0103 'International Tables Vol C Tables 4.2.6.8 and 6.1.1.4'
P P 0.1023 0.0942 'International Tables Vol C Tables 4.2.6.8 and 6.1.1.4'
Hg Hg -2.3894 9.2266 'International Tables Vol C Tables 4.2.6.8 and 6.1.1.4'

loop_
_geom_angle_atom_site_label_1
_geom_angle_atom_site_label_2
_geom_angle_atom_site_label_3
_geom_angle_site_symmetry_1
_geom_angle_site_symmetry_3
_geom_angle
_geom_angle_publ_flag
C2 Hg1 C1 . . 166.3(3) ?
C2 Hg1 O1 . . 83.6(2) ?
C1 Hg1 O1 . . 82.9(2) ?
C1 N1 C3 . . 109.3(6) ?
C1 N1 C5 . . 127.0(5) ?
C3 N1 C5 . . 122.9(6) ?
C1 N2 C4 . . 108.4(6) ?
C1 N2 C16 . . 126.4(6) ?
C4 N2 C16 . . 125.2(6) ?
C2 N3 C20 . . 108.8(6) ?
C2 N3 C19 . . 126.1(6) ?
C20 N3 C19 . . 125.1(6) ?
C2 N4 C21 . . 110.4(6) ?
C2 N4 C22 . . 124.6(5) ?
C21 N4 C22 . . 125.1(6) ?
C18 O1 C17 . . 118.5(6) ?
C18 O1 Hg1 . . 120.0(4) ?
C17 O1 Hg1 . . 121.5(4) ?
N1 C1 N2 . . 106.9(5) ?
N1 C1 Hg1 . . 131.0(5) ?
N2 C1 Hg1 . . 121.6(5) ?
N4 C2 N3 . . 106.6(5) ?
N4 C2 Hg1 . . 132.4(5) ?
N3 C2 Hg1 . . 119.9(5) ?
C4 C3 N1 . . 106.8(6) ?
C4 C3 H3 . . 126.6 ?
N1 C3 H3 . . 126.6 ?
C3 C4 N2 . . 108.6(7) ?
C3 C4 H4 . . 125.7 ?
N2 C4 H4 . . 125.7 ?
N1 C5 C6 . . 115.4(5) ?
N1 C5 H5A . . 108.4 ?
C6 C5 H5A . . 108.4 ?
N1 C5 H5B . . 108.4 ?
C6 C5 H5B . . 108.4 ?
H5A C5 H5B . . 107.5 ?
C7 C6 C11 . . 119.9(6) ?
C7 C6 C5 . . 119.0(7) ?
C11 C6 C5 . . 121.0(6) ?
C6 C7 C8 . . 121.1(7) ?
C6 C7 H7 . . 119.5 ?
C8 C7 H7 . . 119.5 ?
C9 C8 C7 . . 120.6(7) ?
C9 C8 H8 . . 119.7 ?
C7 C8 H8 . . 119.7 ?
C8 C9 C10 . . 121.7(7) ?
C8 C9 H9 . . 119.2 ?
C10 C9 H9 . . 119.2 ?
C9 C10 C15 . . 122.4(8) ?
C9 C10 C11 . . 118.9(7) ?
C15 C10 C11 . . 118.7(8) ?
C12 C11 C6 . . 122.9(7) ?
C12 C11 C10 . . 119.1(7) ?
C6 C11 C10 . . 117.8(7) ?
C13 C12 C11 . . 119.4(8) ?
C13 C12 H12 . . 120.3 ?
C11 C12 H12 . . 120.3 ?
C12 C13 C14 . . 121.2(9) ?
C12 C13 H13 . . 119.4 ?
C14 C13 H13 . . 119.4 ?
C15 C14 C13 . . 120.3(9) ?
C15 C14 H14 . . 119.8 ?
C13 C14 H14 . . 119.8 ?
C14 C15 C10 . . 121.2(9) ?
C14 C15 H15 . . 119.4 ?
C10 C15 H15 . . 119.4 ?
N2 C16 C17 . . 114.5(6) ?
N2 C16 H16A . . 108.6 ?
C17 C16 H16A . . 108.6 ?
N2 C16 H16B . . 108.6 ?
C17 C16 H16B . . 108.6 ?
H16A C16 H16B . . 107.6 ?
O1 C17 C16 . . 108.5(6) ?
O1 C17 H17A . . 110.0 ?
C16 C17 H17A . . 110.0 ?
O1 C17 H17B . . 110.0 ?
C16 C17 H17B . . 110.0 ?
H17A C17 H17B . . 108.4 ?
O1 C18 C19 . . 109.8(7) ?
O1 C18 H18A . . 109.7 ?
C19 C18 H18A . . 109.7 ?
O1 C18 H18B . . 109.7 ?
C19 C18 H18B . . 109.7 ?
H18A C18 H18B . . 108.2 ?
N3 C19 C18 . . 113.1(6) ?
N3 C19 H19A . . 109.0 ?
C18 C19 H19A . . 109.0 ?
N3 C19 H19B . . 109.0 ?
C18 C19 H19B . . 109.0 ?
H19A C19 H19B . . 107.8 ?
C21 C20 N3 . . 107.4(6) ?
C21 C20 H20 . . 126.3 ?
N3 C20 H20 . . 126.3 ?
C20 C21 N4 . . 106.8(6) ?
C20 C21 H21 . . 126.6 ?
N4 C21 H21 . . 126.6 ?
N4 C22 C23 . . 115.2(5) ?
N4 C22 H22A . . 108.5 ?
C23 C22 H22A . . 108.5 ?
N4 C22 H22B . . 108.5 ?
C23 C22 H22B . . 108.5 ?
H22A C22 H22B . . 107.5 ?
C24 C23 C28 . . 120.5(7) ?
C24 C23 C22 . . 121.6(7) ?
C28 C23 C22 . . 117.8(6) ?
C23 C24 C25 . . 119.4(8) ?
C23 C24 H24 . . 120.3 ?
C25 C24 H24 . . 120.3 ?
C26 C25 C24 . . 122.2(8) ?
C26 C25 H25 . . 118.9 ?
C24 C25 H25 . . 118.9 ?
C25 C26 C27 . . 119.5(8) ?
C25 C26 H26 . . 120.2 ?
C27 C26 H26 . . 120.2 ?
C26 C27 C32 . . 120.9(9) ?
C26 C27 C28 . . 120.1(8) ?
C32 C27 C28 . . 119.0(9) ?
C29 C28 C27 . . 118.8(8) ?
C29 C28 C23 . . 123.0(7) ?
C27 C28 C23 . . 118.3(7) ?
C30 C29 C28 . . 119.9(9) ?
C30 C29 H29 . . 120.1 ?
C28 C29 H29 . . 120.1 ?
C31 C30 C29 . . 121.8(10) ?
C31 C30 H30 . . 119.1 ?
C29 C30 H30 . . 119.1 ?
C30 C31 C32 . . 120.0(9) ?
C30 C31 H31 . . 120.0 ?
C32 C31 H31 . . 120.0 ?
C31 C32 C27 . . 120.5(9) ?
C31 C32 H32 . . 119.8 ?
C27 C32 H32 . . 119.8 ?
F6 P1 F4 . . 91.7(4) ?
F6 P1 F3 . . 97.2(5) ?
F4 P1 F3 . . 90.0(3) ?
F6 P1 F2 . . 90.5(3) ?
F4 P1 F2 . . 177.8(4) ?
F3 P1 F2 . . 89.9(3) ?
F6 P1 F5 . . 88.6(5) ?
F4 P1 F5 . . 91.1(3) ?
F3 P1 F5 . . 174.1(4) ?
F2 P1 F5 . . 88.8(3) ?
F6 P1 F1 . . 176.7(5) ?
F4 P1 F1 . . 88.3(3) ?
F3 P1 F1 . . 86.1(4) ?
F2 P1 F1 . . 89.5(3) ?
F5 P1 F1 . . 88.1(4) ?
F8' P2 F12 . . 84.9(9) ?
F8' P2 F10 . . 128.3(8) ?
F12 P2 F10 . . 91.2(4) ?
F8' P2 F7' . . 92.3(6) ?
F12 P2 F7' . . 127.2(9) ?
F10 P2 F7' . . 128.3(10) ?
F8' P2 F11 . . 140.5(8) ?
F12 P2 F11 . . 91.5(5) ?
F10 P2 F11 . . 91.0(5) ?
F7' P2 F11 . . 59.3(9) ?
F8' P2 F11' . . 91.6(6) ?
F12 P2 F11' . . 36.5(8) ?
F10 P2 F11' . . 114.5(8) ?
F7' P2 F11' . . 91.2(6) ?
F11 P2 F11' . . 64.6(8) ?
F8' P2 F9 . . 37.4(8) ?
F12 P2 F9 . . 90.6(5) ?
F10 P2 F9 . . 91.4(4) ?
F7' P2 F9 . . 117.5(9) ?
F11 P2 F9 . . 176.7(5) ?
F11' P2 F9 . . 116.1(8) ?
F8' P2 F9' . . 91.2(6) ?
F12 P2 F9' . . 142.0(9) ?
F10 P2 F9' . . 62.3(9) ?
F7' P2 F9' . . 90.6(6) ?
F11 P2 F9' . . 114.1(8) ?
F11' P2 F9' . . 176.7(7) ?
F9 P2 F9' . . 65.3(8) ?
F8' P2 F7 . . 94.1(8) ?
F12 P2 F7 . . 178.6(5) ?
F10 P2 F7 . . 90.2(4) ?
F7' P2 F7 . . 51.9(10) ?
F11 P2 F7 . . 88.7(4) ?
F11' P2 F7 . . 142.7(9) ?
F9 P2 F7 . . 89.1(4) ?
F9' P2 F7 . . 38.8(9) ?
F8' P2 F10' . . 177.4(7) ?
F12 P2 F10' . . 93.8(8) ?
F10 P2 F10' . . 49.4(7) ?
F7' P2 F10' . . 90.3(5) ?
F11 P2 F10' . . 41.7(7) ?
F11' P2 F10' . . 88.7(5) ?
F9 P2 F10' . . 140.6(8) ?
F9' P2 F10' . . 88.5(5) ?
F7 P2 F10' . . 87.2(7) ?
F8' P2 F12' . . 89.8(5) ?
F12 P2 F12' . . 53.5(8) ?
F10 P2 F12' . . 49.7(8) ?
F7' P2 F12' . . 177.9(7) ?
F11 P2 F12' . . 119.2(8) ?
F11' P2 F12' . . 89.3(5) ?
F9 P2 F12' . . 64.1(8) ?
F9' P2 F12' . . 88.8(5) ?
F7 P2 F12' . . 127.5(9) ?
F10' P2 F12' . . 87.7(5) ?
F8' P2 F8 . . 51.9(8) ?
F12 P2 F8 . . 90.6(4) ?
F10 P2 F8 . . 178.2(5) ?
F7' P2 F8 . . 50.3(10) ?
F11 P2 F8 . . 88.9(4) ?
F11' P2 F8 . . 67.0(8) ?
F9 P2 F8 . . 88.6(4) ?
F9' P2 F8 . . 116.2(9) ?
F7 P2 F8 . . 88.1(4) ?
F10' P2 F8 . . 130.4(8) ?
F12' P2 F8 . . 131.7(9) ?
N5 C33 C34 . . 175.2(15) ?
C33 C34 H34A . . 109.5 ?
C33 C34 H34B . . 109.5 ?
H34A C34 H34B . . 109.5 ?
C33 C34 H34C . . 109.5 ?
H34A C34 H34C . . 109.5 ?
H34B C34 H34C . . 109.5 ?

loop_
_geom_bond_atom_site_label_1
_geom_bond_atom_site_label_2
_geom_bond_site_symmetry_2
_geom_bond_distance
_geom_bond_publ_flag
Hg1 C2 . 2.060(6) ?
Hg1 C1 . 2.066(6) ?
Hg1 O1 . 2.561(5) ?
N1 C1 . 1.340(8) ?
N1 C3 . 1.371(8) ?
N1 C5 . 1.471(9) ?
N2 C1 . 1.342(8) ?
N2 C4 . 1.366(8) ?
N2 C16 . 1.459(9) ?
N3 C2 . 1.360(8) ?
N3 C20 . 1.369(8) ?
N3 C19 . 1.476(9) ?
N4 C2 . 1.328(8) ?
N4 C21 . 1.366(8) ?
N4 C22 . 1.458(8) ?
O1 C18 . 1.403(8) ?
O1 C17 . 1.414(8) ?
C3 C4 . 1.324(10) ?
C3 H3 . 0.9300 ?
C4 H4 . 0.9300 ?
C5 C6 . 1.494(9) ?
C5 H5A . 0.9700 ?
C5 H5B . 0.9700 ?
C6 C7 . 1.370(9) ?
C6 C11 . 1.423(9) ?
C7 C8 . 1.379(10) ?
C7 H7 . 0.9300 ?
C8 C9 . 1.336(11) ?
C8 H8 . 0.9300 ?
C9 C10 . 1.399(11) ?
C9 H9 . 0.9300 ?
C10 C15 . 1.416(11) ?
C10 C11 . 1.427(10) ?
C11 C12 . 1.419(10) ?
C12 C13 . 1.377(11) ?
C12 H12 . 0.9300 ?
C13 C14 . 1.405(14) ?
C13 H13 . 0.9300 ?
C14 C15 . 1.346(13) ?
C14 H14 . 0.9300 ?
C15 H15 . 0.9300 ?
C16 C17 . 1.495(10) ?
C16 H16A . 0.9700 ?
C16 H16B . 0.9700 ?
C17 H17A . 0.9700 ?
C17 H17B . 0.9700 ?
C18 C19 . 1.489(11) ?
C18 H18A . 0.9700 ?
C18 H18B . 0.9700 ?
C19 H19A . 0.9700 ?
C19 H19B . 0.9700 ?
C20 C21 . 1.349(10) ?
C20 H20 . 0.9300 ?
C21 H21 . 0.9300 ?
C22 C23 . 1.508(9) ?
C22 H22A . 0.9700 ?
C22 H22B . 0.9700 ?
C23 C24 . 1.358(9) ?
C23 C28 . 1.419(10) ?
C24 C25 . 1.413(11) ?
C24 H24 . 0.9300 ?
C25 C26 . 1.335(12) ?
C25 H25 . 0.9300 ?
C26 C27 . 1.403(12) ?
C26 H26 . 0.9300 ?
C27 C32 . 1.412(12) ?
C27 C28 . 1.416(10) ?
C28 C29 . 1.415(10) ?
C29 C30 . 1.374(11) ?
C29 H29 . 0.9300 ?
C30 C31 . 1.365(14) ?
C30 H30 . 0.9300 ?
C31 C32 . 1.383(14) ?
C31 H31 . 0.9300 ?
C32 H32 . 0.9300 ?
P1 F6 . 1.516(6) ?
P1 F4 . 1.555(5) ?
P1 F3 . 1.555(6) ?
P1 F2 . 1.575(5) ?
P1 F5 . 1.579(6) ?
P1 F1 . 1.614(6) ?
P2 F8' . 1.536(8) ?
P2 F12 . 1.537(6) ?
P2 F10 . 1.538(6) ?
P2 F7' . 1.539(8) ?
P2 F11 . 1.551(6) ?
P2 F11' . 1.555(8) ?
P2 F9 . 1.560(7) ?
P2 F9' . 1.561(8) ?
P2 F7 . 1.572(6) ?
P2 F10' . 1.582(8) ?
P2 F12' . 1.585(8) ?
P2 F8 . 1.585(6) ?
N5 C33 . 1.141(13) ?
C33 C34 . 1.421(16) ?
C34 H34A . 0.9600 ?
C34 H34B . 0.9600 ?
C34 H34C . 0.9600 ?

loop_
_geom_hbond_atom_site_label_D
_geom_hbond_atom_site_label_H
_geom_hbond_atom_site_label_A
_geom_hbond_site_symmetry_A
_geom_hbond_distance_DH
_geom_hbond_distance_HA
_geom_hbond_distance_DA
_geom_hbond_angle_DHA
C5 H5A F3 1_555 0.97 2.50 3.384(9) 151
C5 H5B F7 1_555 0.97 2.39 3.307(9) 157
C18 H18A F4 3_655 0.97 2.53 3.150(10) 122
C22 H22B F9 1_645 0.97 2.46 3.195(11) 132
C24 H24 N4 1_555 0.93 2.50 2.847(9) 103

loop_
_geom_torsion_atom_site_label_1
_geom_torsion_atom_site_label_2
_geom_torsion_atom_site_label_3
_geom_torsion_atom_site_label_4
_geom_torsion_site_symmetry_1
_geom_torsion_site_symmetry_2
_geom_torsion_site_symmetry_3
_geom_torsion_site_symmetry_4
_geom_torsion
_geom_torsion_publ_flag
C2 Hg1 O1 C18 . . . . 28.4(5) ?
C1 Hg1 O1 C18 . . . . -153.7(5) ?
C2 Hg1 O1 C17 . . . . -152.7(5) ?
C1 Hg1 O1 C17 . . . . 25.3(5) ?
C3 N1 C1 N2 . . . . -0.3(7) ?
C5 N1 C1 N2 . . . . 169.5(6) ?
C3 N1 C1 Hg1 . . . . -172.4(5) ?
C5 N1 C1 Hg1 . . . . -2.5(10) ?
C4 N2 C1 N1 . . . . 0.5(7) ?
C16 N2 C1 N1 . . . . 179.3(6) ?
C4 N2 C1 Hg1 . . . . 173.4(5) ?
C16 N2 C1 Hg1 . . . . -7.7(9) ?
C2 Hg1 C1 N1 . . . . 151.3(9) ?
O1 Hg1 C1 N1 . . . . 142.7(6) ?
C2 Hg1 C1 N2 . . . . -19.8(13) ?
O1 Hg1 C1 N2 . . . . -28.3(5) ?
C21 N4 C2 N3 . . . . -2.4(8) ?
C22 N4 C2 N3 . . . . 177.6(6) ?
C21 N4 C2 Hg1 . . . . -169.6(5) ?
C22 N4 C2 Hg1 . . . . 10.3(10) ?
C20 N3 C2 N4 . . . . 1.8(8) ?
C19 N3 C2 N4 . . . . -177.1(7) ?
C20 N3 C2 Hg1 . . . . 170.9(5) ?
C19 N3 C2 Hg1 . . . . -8.0(9) ?
C1 Hg1 C2 N4 . . . . 127.6(10) ?
O1 Hg1 C2 N4 . . . . 136.1(7) ?
C1 Hg1 C2 N3 . . . . -38.3(13) ?
O1 Hg1 C2 N3 . . . . -29.7(5) ?
C1 N1 C3 C4 . . . . 0.1(8) ?
C5 N1 C3 C4 . . . . -170.3(6) ?
N1 C3 C4 N2 . . . . 0.2(9) ?
C1 N2 C4 C3 . . . . -0.4(9) ?
C16 N2 C4 C3 . . . . -179.3(7) ?
C1 N1 C5 C6 . . . . 33.7(10) ?
C3 N1 C5 C6 . . . . -157.7(6) ?
N1 C5 C6 C7 . . . . -103.0(7) ?
N1 C5 C6 C11 . . . . 80.6(8) ?
C11 C6 C7 C8 . . . . 0.1(10) ?
C5 C6 C7 C8 . . . . -176.2(7) ?
C6 C7 C8 C9 . . . . 0.6(12) ?
C7 C8 C9 C10 . . . . -0.2(12) ?
C8 C9 C10 C15 . . . . 177.6(8) ?
C8 C9 C10 C11 . . . . -1.0(11) ?
C7 C6 C11 C12 . . . . -176.3(7) ?
C5 C6 C11 C12 . . . . 0.0(10) ?
C7 C6 C11 C10 . . . . -1.3(10) ?
C5 C6 C11 C10 . . . . 175.0(6) ?
C9 C10 C11 C12 . . . . 176.9(7) ?
C15 C10 C11 C12 . . . . -1.7(10) ?
C9 C10 C11 C6 . . . . 1.7(10) ?
C15 C10 C11 C6 . . . . -176.9(6) ?
C6 C11 C12 C13 . . . . 175.7(7) ?
C10 C11 C12 C13 . . . . 0.8(11) ?
C11 C12 C13 C14 . . . . -0.3(14) ?
C12 C13 C14 C15 . . . . 0.9(15) ?
C13 C14 C15 C10 . . . . -1.9(15) ?
C9 C10 C15 C14 . . . . -176.3(8) ?
C11 C10 C15 C14 . . . . 2.3(13) ?
C1 N2 C16 C17 . . . . 73.3(9) ?
C4 N2 C16 C17 . . . . -108.0(8) ?
C18 O1 C17 C16 . . . . -166.3(6) ?
Hg1 O1 C17 C16 . . . . 14.7(8) ?
N2 C16 C17 O1 . . . . -66.7(8) ?
C17 O1 C18 C19 . . . . -165.6(6) ?
Hg1 O1 C18 C19 . . . . 13.4(8) ?
C2 N3 C19 C18 . . . . 74.7(10) ?
C20 N3 C19 C18 . . . . -104.0(8) ?
O1 C18 C19 N3 . . . . -67.1(8) ?
C2 N3 C20 C21 . . . . -0.5(9) ?
C19 N3 C20 C21 . . . . 178.4(7) ?
N3 C20 C21 N4 . . . . -0.9(9) ?
C2 N4 C21 C20 . . . . 2.1(9) ?
C22 N4 C21 C20 . . . . -177.9(7) ?
C2 N4 C22 C23 . . . . 99.1(7) ?
C21 N4 C22 C23 . . . . -81.0(8) ?
N4 C22 C23 C24 . . . . 3.1(9) ?
N4 C22 C23 C28 . . . . -174.7(5) ?
C28 C23 C24 C25 . . . . 0.4(10) ?
C22 C23 C24 C25 . . . . -177.4(6) ?
C23 C24 C25 C26 . . . . 1.0(12) ?
C24 C25 C26 C27 . . . . -0.6(13) ?
C25 C26 C27 C32 . . . . 176.6(8) ?
C25 C26 C27 C28 . . . . -1.3(12) ?
C26 C27 C28 C29 . . . . -179.7(7) ?
C32 C27 C28 C29 . . . . 2.3(10) ?
C26 C27 C28 C23 . . . . 2.6(10) ?
C32 C27 C28 C23 . . . . -175.3(7) ?
C24 C23 C28 C29 . . . . -179.7(7) ?
C22 C23 C28 C29 . . . . -1.9(10) ?
C24 C23 C28 C27 . . . . -2.2(10) ?
C22 C23 C28 C27 . . . . 175.7(6) ?
C27 C28 C29 C30 . . . . -2.9(11) ?
C23 C28 C29 C30 . . . . 174.6(7) ?
C28 C29 C30 C31 . . . . 0.8(13) ?
C29 C30 C31 C32 . . . . 2.0(15) ?
C30 C31 C32 C27 . . . . -2.6(14) ?
C26 C27 C32 C31 . . . . -177.6(8) ?
C28 C27 C32 C31 . . . . 0.4(12) ?
